data_4123229
loop_
_publ_author_name
'Alabarse, Frederico G.'
'Rouquette, J\'er\^ome'
'Coasne, Beno\^it'
'Haidoux, Abel'
'Paulmann, Carsten'
'Cambon, Olivier'
'Haines, Julien'

_publ_section_title
;
 Mechanism of H2O Insertion and Chemical Bond Formation in
 AlPO4-54&#x00B7;xH2O at High Pressure.
;
_journal_issue 2
_journal_name_full 'Journal of the American Chemical Society'
_journal_page_first 584
_journal_page_last 587
_journal_paper_doi 10.1021/ja511153n
_journal_volume 137
_journal_year 2015
_chemical_formula_sum 'Al18 O111 P18'
_chemical_formula_weight 2819.10
_chemical_name_common AlPO4-54.xH2O
_chemical_name_systematic
;
 ? 
;
_space_group_IT_number 173
_symmetry_cell_setting hexagonal
_symmetry_space_group_name_Hall 'P 6c'
_symmetry_space_group_name_H-M 'P 63'
_atom_sites_solution_primary direct
_atom_sites_solution_secondary difmap
_audit_creation_method 'manual editing'
_cell_angle_alpha 90.00
_cell_angle_beta 90.00
_cell_angle_gamma 120.00
_cell_formula_units_Z 1
_cell_length_a 18.822(2)
_cell_length_b 18.822(2)
_cell_length_c 7.9759(6)
_cell_measurement_pressure 700000
_cell_measurement_reflns_used 603
_cell_measurement_temperature 293(2)
_cell_measurement_theta_max 13
_cell_measurement_theta_min 1
_cell_volume 2447.0(4)
_computing_cell_refinement
;
CrysAlisPro, Agilent Technologies,
Version 1.171.35.11 (release 16-05-2011 CrysAlis171 .NET)
(compiled May 16 2011,17:55:39)
;
_computing_data_reduction
;
CrysAlisPro, Agilent Technologies,
Version 1.171.35.11 (release 16-05-2011 CrysAlis171 .NET)
(compiled May 16 2011,17:55:39)
Absorb7 and Absorb-GUI, Angel and Gonzalez-Platas (2013)
  J. Appl. Cryst. 46:252-254
Average v2.2 (Angel, 2003) www.crystal.vt.edu/crystal 
;
_computing_structure_refinement 'SHELXL-97 (Sheldrick, 1997)'
_diffrn_ambient_pressure 700000
_diffrn_ambient_temperature 293(2)
_diffrn_measured_fraction_theta_full 0.758
_diffrn_measured_fraction_theta_max 0.758
_diffrn_measurement_details
;
  1 phi     60.00  111.00   1.0000  660.0000
omega____ theta____ kappa____ phi______ frames
  57.0000    0.0000 -134.0000     -     51

;
_diffrn_measurement_device_type
;
MARCCD 165 
MAR-CrysAlisPro-abstract goniometer: imported MAR images
;
_diffrn_measurement_method '\p scans'
_diffrn_radiation_monochromator synchrotron
_diffrn_radiation_source 'HASYLAB synchrotron'
_diffrn_radiation_type synchrotron
_diffrn_radiation_wavelength 0.50000
_diffrn_reflns_av_R_equivalents 0.1296
_diffrn_reflns_av_sigmaI/netI 0.2400
_diffrn_reflns_limit_h_max 14
_diffrn_reflns_limit_h_min -20
_diffrn_reflns_limit_k_max 15
_diffrn_reflns_limit_k_min -6
_diffrn_reflns_limit_l_max 8
_diffrn_reflns_limit_l_min -9
_diffrn_reflns_number 2884
_diffrn_reflns_reduction_process
; 
data averaged using Blessing (1987) criteria 
;
_diffrn_reflns_theta_full 18.03
_diffrn_reflns_theta_max 18.03
_diffrn_reflns_theta_min 2.00
_exptl_absorpt_correction_T_max 0.645
_exptl_absorpt_correction_T_min 0.958
_exptl_absorpt_correction_type gaussian
_exptl_absorpt_process_details
;
Gaussian integration over a grid
of 16 x 16 x 16 points =  4096 total grid points
  Based upon method of Burnham (1966)

 Data corrected for diamond-anvil cell absorption
 Note that exptl_absorpt_correction_tmin and _tmax
 the total correction factors applied to the intensities
 The individual factors are: 
         range of dac transmission factors (min-max)      0.650     0.965
         range of gasket transmission (min-max)           1.000     1.000
         range of P media transmission (min-max)          1.000     1.000

    DAC transmission function via a table of values

    Gasket shadowing corrections were made based upon
    Gasket thickness = 118.1 microns, radius = 250.0 microns
    Gasket absorption coeff =        72.50 mm-1
    REFLECTION WAS CONSIDERED TOTALLY OBSCURED IF 
 FRACTION CRYSTAL ILLUMINATED WAS LESS THAN 0.20

    Non-absorbing pressure medium
;
_exptl_crystal_density_diffrn 1.913
_exptl_crystal_density_method 'not measured'
_exptl_crystal_description
;
 crystal was described in terms of coordinates of corners
 now back-transformed to potentially non-integer hkl
;
_exptl_crystal_F_000 1392
_exptl_crystal_preparation 'mounted in a diamond-anvil cell '
_exptl_crystal_size_max 0.23
_exptl_crystal_size_mid 0.03
_exptl_crystal_size_min 0.03
_refine_diff_density_max 0.792
_refine_diff_density_min -0.678
_refine_diff_density_rms 0.173
_refine_ls_abs_structure_details 'Flack H D (1983), Acta Cryst. A39, 876-881'
_refine_ls_abs_structure_Flack 3.5(13)
_refine_ls_extinction_method none
_refine_ls_goodness_of_fit_ref 0.990
_refine_ls_matrix_type full
_refine_ls_number_parameters 114
_refine_ls_number_reflns 1756
_refine_ls_number_restraints 1
_refine_ls_restrained_S_all 0.990
_refine_ls_R_factor_all 0.1186
_refine_ls_R_factor_gt 0.0813
_refine_ls_shift/su_max 0.000
_refine_ls_shift/su_mean 0.000
_refine_ls_structure_factor_coef Fsqd
_refine_ls_weighting_details 'calc w=1/[\s^2^(Fo^2^)+(0.0929P)^2^+0.0000P] where P=(Fo^2^+2Fc^2^)/3'
_refine_ls_weighting_scheme calc
_refine_ls_wR_factor_gt 0.1876
_refine_ls_wR_factor_ref 0.2022
_reflns_number_gt 964
_reflns_number_total 1756
_reflns_threshold_expression >2sigma(I)
_cod_data_source_file ja511153n_si_004.cif
_cod_data_source_block AlPO4-54
_cod_depositor_comments
;
The following automatic conversions were performed:

'_exptl_absorpt_correction_type' value 'Gaussian' changed to
'gaussian' according to
/home/saulius/struct/COD-crude-data--automatic-downloads/rss-feeds/ACS/lib/dictionaries/cif_core.dic
dictionary named 'cif_core.dic' version 2.4.2 from 2011-04-26.

Automatic conversion script
Id: cif_fix_values 2935 2014-11-11 08:27:57Z andrius 

 Adding full bibliography for 4123227--4123231.cif.
;
_cod_original_cell_volume 2447.1(4)
_cod_database_code 4123229
_exptl_absorpt_correction_mu 0.310

loop_
_symmetry_equiv_pos_as_xyz
'x, y, z'
'-y, x-y, z'
'-x+y, -x, z'
'-x, -y, z+1/2'
'y, -x+y, z+1/2'
'x-y, x, z+1/2'

loop_
_atom_site_label
_atom_site_type_symbol
_atom_site_fract_x
_atom_site_fract_y
_atom_site_fract_z
_atom_site_U_iso_or_equiv
_atom_site_adp_type
_atom_site_occupancy
_atom_site_symmetry_multiplicity
_atom_site_calc_flag
_atom_site_refinement_flags
Al1 Al 0.3840(4) -0.0024(6) -0.2431(6) 0.0113(13) Uiso 1 1 d .
Al2 Al 0.4803(5) 0.8267(5) -0.2006(9) 0.0136(19) Uiso 1 1 d .
Al3 Al 0.6423(4) 0.1707(4) -0.1969(8) 0.0098(17) Uiso 1 1 d .
P1 P 0.5494(3) 1.0020(5) -0.3627(5) 0.0083(11) Uiso 1 1 d .
P2 P 0.3247(4) 0.8127(4) -0.3122(9) 0.0114(14) Uiso 1 1 d .
P3 P 0.4956(4) 0.1858(4) -0.3164(9) 0.0087(14) Uiso 1 1 d .
O1 O 0.4692(8) -0.0022(12) -0.3605(17) 0.023(3) Uiso 1 1 d .
O2 O 0.4202(9) 0.9907(12) -0.0358(15) 0.026(4) Uiso 1 1 d .
O3 O 0.3171(12) 0.8849(13) -0.264(2) 0.037(6) Uiso 1 1 d .
O4 O 0.4296(10) 0.1088(11) -0.2295(18) 0.022(5) Uiso 1 1 d .
O5 O 0.5410(10) 0.9220(10) -0.2880(18) 0.017(4) Uiso 1 1 d .
O6 O 0.6157(10) 0.0724(10) -0.2518(17) 0.019(4) Uiso 1 1 d .
O7 O 0.4962(8) 0.7601(8) -0.3217(19) 0.015(4) Uiso 1 1 d .
O8 O 0.3781(9) 0.8006(9) -0.1869(18) 0.015(4) Uiso 1 1 d .
O9 O 0.5222(10) 0.8253(10) -0.005(2) 0.031(5) Uiso 1 1 d .
O10 O 0.3642(9) 0.8242(9) -0.4809(17) 0.019(4) Uiso 1 1 d .
O11 O 0.5849(10) 0.2073(10) -0.2886(18) 0.024(4) Uiso 1 1 d .
O12 O 0.7426(10) 0.2258(10) -0.2627(18) 0.019(4) Uiso 1 1 d .
OW1 O 0.3385(9) 0.0002(13) -0.4691(14) 0.021(4) Uiso 1 1 d .
OW2 O 0.2863(11) 0.9972(13) -0.1510(15) 0.022(3) Uiso 1 1 d .
OW3 O 0.333(4) 0.138(3) 0.056(7) 0.08(2) Uiso 0.50 1 d P
OW4 O 0.217(3) 0.903(3) 0.120(6) 0.077(15) Uiso 0.50 1 d P
OW5 O 0.186(3) 0.865(3) 0.025(6) 0.051(13) Uiso 0.50 1 d P
OW6 O 0.340(6) 0.185(6) -0.032(12) 0.22(5) Uiso 0.50 1 d P
OW7 O 0.178(4) 0.025(4) 0.699(10) 0.17(3) Uiso 0.50 1 d P
OW8 O 0.310(6) 0.104(6) 0.270(11) 0.23(5) Uiso 0.50 1 d P
OW09 O 0.140(3) 0.826(4) -0.094(7) 0.085(16) Uiso 0.50 1 d P
OW10 O 0.251(6) 0.184(5) -0.103(9) 0.20(4) Uiso 0.50 1 d P

loop_
_atom_type_symbol
_atom_type_description
_atom_type_scat_dispersion_real
_atom_type_scat_dispersion_imag
_atom_type_scat_source
O O 0.0056 0.0036 'International Tables Vol C Tables 4.2.6.8 and 6.1.1.4'
Al Al 0.0406 0.0313 'International Tables Vol C Tables 4.2.6.8 and 6.1.1.4'
P P 0.0667 0.0580 'International Tables Vol C Tables 4.2.6.8 and 6.1.1.4'

loop_
_exptl_crystal_face_index_h
_exptl_crystal_face_index_k
_exptl_crystal_face_index_l
_exptl_crystal_face_perp_dist
-22.9338 19.4802 1.0000 -0.0050
1.0000 2.5225 -1.6694 0.0450
7.0072 12.0548 -1.0000 0.0179
-2.2071 -3.1060 -1.0000 0.0332
-10.1403 -17.2097 1.0000 0.0085
1.1824 1.4202 1.0000 0.0450
-1.0000 -2.5225 1.6694 0.0300
22.9338 -19.4802 -1.0000 0.0300

loop_
_geom_angle_atom_site_label_1
_geom_angle_atom_site_label_2
_geom_angle_atom_site_label_3
_geom_angle
_geom_angle_site_symmetry_1
_geom_angle_site_symmetry_3
O2 Al1 O4 92.9(9) 1_545 .
O2 Al1 O3 93.6(9) 1_545 1_545
O4 Al1 O3 167.9(7) . 1_545
O2 Al1 O1 95.9(7) 1_545 .
O4 Al1 O1 96.7(9) . .
O3 Al1 O1 92.9(9) 1_545 .
O2 Al1 OW2 92.5(6) 1_545 1_545
O4 Al1 OW2 83.4(9) . 1_545
O3 Al1 OW2 86.0(9) 1_545 1_545
O1 Al1 OW2 171.5(6) . 1_545
O2 Al1 OW1 177.1(10) 1_545 .
O4 Al1 OW1 89.3(8) . .
O3 Al1 OW1 83.9(9) 1_545 .
O1 Al1 OW1 85.7(6) . .
OW2 Al1 OW1 85.8(5) 1_545 .
O5 Al2 O7 105.4(8) . .
O5 Al2 O8 112.6(8) . .
O7 Al2 O8 113.7(8) . .
O5 Al2 O9 107.9(8) . .
O7 Al2 O9 104.2(9) . .
O8 Al2 O9 112.5(8) . .
O11 Al3 O6 115.0(8) . .
O11 Al3 O12 110.5(9) . .
O6 Al3 O12 102.3(9) . .
O11 Al3 O10 109.1(9) . 4_665
O6 Al3 O10 108.8(8) . 4_665
O12 Al3 O10 110.9(8) . 4_665
O1 P1 O2 110.8(8) 1_565 4_674
O1 P1 O5 109.9(10) 1_565 .
O2 P1 O5 107.3(10) 4_674 .
O1 P1 O6 113.6(10) 1_565 1_565
O2 P1 O6 110.0(10) 4_674 1_565
O5 P1 O6 104.8(7) . 1_565
O3 P2 O10 111.6(10) . .
O3 P2 O8 109.9(10) . .
O10 P2 O8 107.3(9) . .
O3 P2 O7 110.0(10) . 2_665
O10 P2 O7 107.5(9) . 2_665
O8 P2 O7 110.5(9) . 2_665
O4 P3 O9 107.3(9) . 4_664
O4 P3 O11 116.6(10) . .
O9 P3 O11 108.3(9) 4_664 .
O4 P3 O12 107.3(10) . 3_665
O9 P3 O12 105.9(10) 4_664 3_665
O11 P3 O12 110.8(9) . 3_665
P1 O1 Al1 150.3(9) 1_545 .
P1 O2 Al1 170.7(14) 4_675 1_565
P2 O3 Al1 138.3(13) . 1_565
P3 O4 Al1 139.1(11) . .
P1 O5 Al2 149.2(11) . .
P1 O6 Al3 137.6(11) 1_545 .
P2 O7 Al2 140.3(11) 3_565 .
P2 O8 Al2 129.9(10) . .
P3 O9 Al2 143.7(11) 4_665 .
P2 O10 Al3 149.0(11) . 4_664
P3 O11 Al3 141.8(11) . .
P3 O12 Al3 146.9(12) 2_655 .
OW6 OW3 OW8 144(8) . .
OW4 OW5 OW09 167(7) . .
OW3 OW6 OW10 118(9) . .
OW09 OW8 OW3 133(8) 6_655 .
OW5 OW09 OW8 170(7) . 5_564

loop_
_geom_bond_atom_site_label_1
_geom_bond_atom_site_label_2
_geom_bond_distance
_geom_bond_site_symmetry_2
Al1 O2 1.818(13) 1_545
Al1 O4 1.83(2) .
Al1 O3 1.85(2) 1_545
Al1 O1 1.856(13) .
Al1 OW2 1.976(15) 1_545
Al1 OW1 2.007(12) .
Al2 O5 1.720(16) .
Al2 O7 1.723(16) .
Al2 O8 1.734(16) .
Al2 O9 1.756(17) .
Al3 O11 1.709(16) .
Al3 O6 1.714(16) .
Al3 O12 1.719(18) .
Al3 O10 1.733(14) 4_665
P1 O1 1.472(13) 1_565
P1 O2 1.474(13) 4_674
P1 O5 1.553(16) .
P1 O6 1.564(16) 1_565
P2 O3 1.49(2) .
P2 O10 1.499(15) .
P2 O8 1.513(15) .
P2 O7 1.526(15) 2_665
P3 O4 1.524(19) .
P3 O9 1.530(19) 4_664
P3 O11 1.537(17) .
P3 O12 1.539(18) 3_665
O1 P1 1.472(12) 1_545
O2 P1 1.474(13) 4_675
O2 Al1 1.818(13) 1_565
O3 Al1 1.85(2) 1_565
O6 P1 1.564(16) 1_545
O7 P2 1.526(15) 3_565
O9 P3 1.530(19) 4_665
O10 Al3 1.733(14) 4_664
O12 P3 1.539(18) 2_655
OW2 Al1 1.976(15) 1_565
OW3 OW6 1.09(11) .
OW3 OW8 1.80(8) .
OW4 OW5 1.00(5) .
OW5 OW09 1.24(6) .
OW6 OW10 1.75(12) .
OW8 OW09 1.26(9) 6_655
OW09 OW8 1.26(9) 5_564
